data_2002693
loop_
_publ_author_name
'Osterloh, D'
'Mueller-Buschbaum, Hk'

_publ_section_title
;
Ein Beitrag ueber ein cobaltreiches Oxoarsenat/-vanadat: Co5 As V O10
;
_journal_name_full
;
Zeitschrift fuer Anorganische und Allgemeine Chemie
;
_journal_page_first 319
_journal_page_last 322
_journal_paper_doi 10.1002/zaac.19946200218
_journal_volume 620
_journal_year 1994
_chemical_formula_structural 'Co5 (As V O10)'
_chemical_formula_sum 'As Co5 O10 V'
_chemical_name_systematic 'Pentacobalt arsenatovanadate'
_space_group_IT_number 12
_symmetry_cell_setting monoclinic
_symmetry_Int_Tables_number 12
_symmetry_space_group_name_Hall '-C 2y'
_symmetry_space_group_name_H-M 'C 1 2/m 1'
_cell_angle_alpha 90
_cell_angle_beta 133.37(2)
_cell_angle_gamma 90
_cell_formula_units_Z 8
_cell_length_a 19.13399(700)
_cell_length_b 6.095(3)
_cell_length_c 17.48198(600)
_cell_volume 1482.1
_refine_ls_R_factor_all 0.041
_cod_database_code 2002693

loop_
_symmetry_equiv_pos_as_xyz
x,y,z
x,-y,z
-x,-y,-z
-x,y,-z
1/2+x,1/2+y,z
1/2+x,1/2-y,z
1/2-x,1/2-y,-z
1/2-x,1/2+y,-z

loop_
_atom_site_label
_atom_site_type_symbol
_atom_site_symmetry_multiplicity
_atom_site_Wyckoff_symbol
_atom_site_fract_x
_atom_site_fract_y
_atom_site_fract_z
_atom_site_occupancy
_atom_site_attached_hydrogens
_atom_site_calc_flag
Co1 Co2+ 4 i 0.1992(2) 0. 0.1054(2) 1. 0 d
Co2 Co2+ 4 i 0.1060(2) 0.5 0.3003(3) 1. 0 d
Co3 Co2+ 4 i 0.0751(2) 0.5 0.4635(3) 1. 0 d
Co4 Co2+ 8 j 0.4565(1) 0.2488(6) 0.0969(1) 1. 0 d
Co5 Co2+ 8 j 0.3514(1) 0.2507(6) 0.3075(1) 1. 0 d
Co6 Co2+ 4 f 0.25 0.25 0.5 1. 0 d
Co7 Co2+ 4 e 0.25 0.25 0. 1. 0 d
Co8 Co2+ 4 i 0.4125(2) 0.5 0.2072(3) 1. 0 d
As1 As5+ 4 i 0.4039(2) 0. 0.2018(2) 1. 0 d
V1 V5+ 4 i 0.1716(2) 0. 0.2766(2) 0.667 0 d
As2 As5+ 4 i 0.1716(2) 0. 0.2766(2) 0.333 0 d
V2 V5+ 4 i 0.1343(2) 0.5 0.1265(2) 0.667 0 d
As3 As5+ 4 i 0.1343(2) 0.5 0.1265(2) 0.333 0 d
V3 V5+ 4 i 0.4258(2) 0.5 0.5267(2) 0.667 0 d
As4 As5+ 4 i 0.4258(2) 0.5 0.5267(2) 0.333 0 d
O1 O2- 4 i 0.057(1) 0.5 0.149(1) 1. 0 d
O2 O2- 4 i 0.752(1) 0.5 0.255(1) 1. 0 d
O3 O2- 4 i 0.163(1) 0.5 0.447(1) 1. 0 d
O4 O2- 4 i 0.940(1) 0.5 0.333(1) 1. 0 d
O5 O2- 4 i 0.251(1) 0.5 0.241(1) 1. 0 d
O6 O2- 8 j 0.111(1) 0.271(2) 0.058(1) 1. 0 d
O7 O2- 4 i 0.850(1) 0. 0.048(1) 1. 0 d
O8 O2- 4 i 0.553(1) 0.5 0.156(1) 1. 0 d
O9 O2- 8 j 0.905(1) 0.768(2) 0.459(1) 1. 0 d
O10 O2- 4 i 0.854(1) 0.5 0.064(1) 1. 0 d
O11 O2- 4 i 0.951(1) 0. 0.352(1) 1. 0 d
O12 O2- 8 j 0.315(1) 0.215(2) 0.160(1) 1. 0 d
O13 O2- 8 j 0.988(1) 0.710(2) 0.236(1) 1. 0 d
O14 O2- 8 j 0.696(1) 0.729(2) 0.345(1) 1. 0 d
O15 O2- 4 i 0.145(1) 0. 0.452(1) 1. 0 d

loop_
_atom_type_symbol
_atom_type_oxidation_number
Co2+ 2.000
As5+ 5.000
V5+ 5.000
O2- -2.000
